data_7120787
loop_
_publ_author_name
'Sekiguchi, Yoshiya'
'Kuriyama, Shogo'
'Eizawa, Aya'
'Arashiba, Kazuya'
'Nakajima, Kazunari'
'Nishibayashi, Yoshiaki'

_publ_section_title
;
 Synthesis and reactivity of iron--dinitrogen complexes bearing anionic
 methyl- and phenyl-substituted pyrrole-based PNP-type pincer ligands
 toward catalytic nitrogen fixation
;
_journal_name_full 'Chem. Commun.'
_journal_paper_doi 10.1039/C7CC06987A
_journal_year 2017
_chemical_absolute_configuration 'CHOOSE rm ad rmad syn or unk'
_chemical_formula_moiety 'C34 H50 Cl Fe N P2'
_chemical_formula_sum 'C34 H50 Cl Fe N P2'
_chemical_formula_weight 626.02
_space_group_crystal_system orthorhombic
_space_group_IT_number 19
_space_group_name_Hall 'P 2ac 2ab'
_space_group_name_H-M_alt 'P 21 21 21'
_symmetry_space_group_name_Hall 'P 2ac 2ab'
_symmetry_space_group_name_H-M 'P 21 21 21'
_atom_sites_solution_hydrogens geom
_atom_sites_solution_primary direct
_atom_sites_solution_secondary difmap
_audit_update_record
;
2017-09-02 deposited with the CCDC.
2017-10-16 downloaded from the CCDC.
;
_cell_angle_alpha 90.0000
_cell_angle_beta 90.0000
_cell_angle_gamma 90.0000
_cell_formula_units_Z 4
_cell_length_a 12.1149(4)
_cell_length_b 14.9649(5)
_cell_length_c 18.4913(6)
_cell_measurement_reflns_used 15370
_cell_measurement_temperature 173
_cell_measurement_theta_max 27.48
_cell_measurement_theta_min 3.09
_cell_volume 3352.44(19)
_computing_cell_refinement 'RAPID AUTO'
_computing_data_collection 'RAPID AUTO (Rigaku, ????)'
_computing_data_reduction 'RAPID AUTO'
_computing_molecular_graphics 'CrystalStructure 4.2.2'
_computing_publication_material 'CrystalStructure 4.2.2 (Rigaku, 2016)'
_computing_structure_refinement 'SHELXL Version 2016/6 (Sheldrick, 2008)'
_computing_structure_solution SIR97
_diffrn_ambient_temperature 173
_diffrn_detector_area_resol_mean 10.000
_diffrn_measured_fraction_theta_full 0.997
_diffrn_measured_fraction_theta_max 0.997
_diffrn_measurement_device_type 'Rigaku R-AXIS RAPID'
_diffrn_measurement_method \w
_diffrn_radiation_type 'Mo K\a'
_diffrn_radiation_wavelength 0.71075
_diffrn_reflns_av_R_equivalents 0.1060
_diffrn_reflns_Laue_measured_fraction_full 0.997
_diffrn_reflns_Laue_measured_fraction_max 0.997
_diffrn_reflns_limit_h_max 15
_diffrn_reflns_limit_h_min -15
_diffrn_reflns_limit_k_max 19
_diffrn_reflns_limit_k_min -18
_diffrn_reflns_limit_l_max 24
_diffrn_reflns_limit_l_min -23
_diffrn_reflns_number 33304
_diffrn_reflns_point_group_measured_fraction_full 0.998
_diffrn_reflns_point_group_measured_fraction_max 0.998
_diffrn_reflns_theta_full 25.242
_diffrn_reflns_theta_max 27.474
_diffrn_reflns_theta_min 3.088
_diffrn_standards_number 0
_exptl_absorpt_coefficient_mu 0.647
_exptl_absorpt_correction_T_max 0.937
_exptl_absorpt_correction_T_min 0.631
_exptl_absorpt_correction_type multi-scan
_exptl_absorpt_process_details 'ABSCOR (Rigaku, 1995)'
_exptl_crystal_colour orange
_exptl_crystal_density_diffrn 1.240
_exptl_crystal_density_method 'not measured'
_exptl_crystal_description block
_exptl_crystal_F_000 1336.00
_exptl_crystal_size_max 0.150
_exptl_crystal_size_mid 0.150
_exptl_crystal_size_min 0.100
_refine_diff_density_max 0.52
_refine_diff_density_min -0.55
_refine_ls_abs_structure_details
;
 Flack x determined using 1871 quotients [(I+)-(I-)]/[(I+)+(I-)]
 (Parsons, Flack and Wagner, Acta Cryst. B69 (2013) 249-259).
;
_refine_ls_abs_structure_Flack 0.016(15)
_refine_ls_extinction_method none
_refine_ls_goodness_of_fit_ref 1.031
_refine_ls_hydrogen_treatment constr
_refine_ls_number_parameters 352
_refine_ls_number_reflns 7660
_refine_ls_number_restraints 0
_refine_ls_R_factor_all 0.0731
_refine_ls_R_factor_gt 0.0538
_refine_ls_shift/su_max 0.000
_refine_ls_structure_factor_coef Fsqd
_refine_ls_weighting_details 'w = 1/[\s^2^(Fo^2^)+(0.0613P)^2^] where P=(Fo^2^+2Fc^2^)/3'
_refine_ls_weighting_scheme calc
_refine_ls_wR_factor_gt 0.1235
_refine_ls_wR_factor_ref 0.1366
_reflns_Friedel_coverage 0.798
_reflns_Friedel_fraction_full 1.000
_reflns_Friedel_fraction_max 0.999
_reflns_number_gt 5886
_reflns_number_total 7660
_reflns_threshold_expression F^2^>2.0\s(F^2^)
_cod_data_source_file c7cc06987a2.cif
_cod_data_source_block FePh-PNPCl
_cod_original_cell_volume 3352.4(2)
_cod_database_code 7120787

loop_
_space_group_symop_id
_space_group_symop_operation_xyz
1 +X,+Y,+Z
2 1/2-X,-Y,1/2+Z
3 1/2+X,1/2-Y,-Z
4 -X,1/2+Y,1/2-Z

loop_
_atom_site_label
_atom_site_type_symbol
_atom_site_fract_x
_atom_site_fract_y
_atom_site_fract_z
_atom_site_U_iso_or_equiv
_atom_site_adp_type
_atom_site_occupancy
_atom_site_site_symmetry_order
_atom_site_calc_flag
_atom_site_refinement_flags_posn
_atom_site_refinement_flags_adp
Fe1 Fe 0.03215(5) 0.00075(4) 0.40251(3) 0.03625(19) Uani 1 1 d . .
Cl1 Cl -0.11882(13) -0.08519(11) 0.40091(9) 0.0721(5) Uani 1 1 d . .
P1 P -0.00783(10) 0.07997(8) 0.29995(7) 0.0373(3) Uani 1 1 d . .
P2 P 0.10777(10) -0.05861(8) 0.50561(6) 0.0355(3) Uani 1 1 d . .
N1 N 0.1624(3) 0.0721(2) 0.4020(2) 0.0359(8) Uani 1 1 d . .
C1 C 0.1051(4) 0.1630(3) 0.2976(3) 0.0424(11) Uani 1 1 d . .
H1A H 0.137069 0.166157 0.248381 0.051 Uiso 1 1 calc R U
H1B H 0.076453 0.222884 0.310483 0.051 Uiso 1 1 calc R U
C2 C 0.1920(4) 0.1348(3) 0.3509(2) 0.0346(10) Uani 1 1 d . .
C3 C 0.2999(4) 0.1586(3) 0.3593(2) 0.0317(10) Uani 1 1 d . .
C4 C 0.3411(4) 0.1075(3) 0.4208(2) 0.0339(10) Uani 1 1 d . .
C5 C 0.2542(4) 0.0574(3) 0.4451(2) 0.0372(10) Uani 1 1 d . .
C6 C 0.2414(5) 0.0004(5) 0.5108(3) 0.0621(15) Uani 1 1 d . .
H6A H 0.243817 0.038050 0.554800 0.075 Uiso 1 1 calc R U
H6B H 0.302468 -0.043424 0.513435 0.075 Uiso 1 1 calc R U
C7 C 0.3627(4) 0.2208(3) 0.3127(2) 0.0337(10) Uani 1 1 d . .
C8 C 0.3121(4) 0.2955(3) 0.2816(3) 0.0445(12) Uani 1 1 d . .
H8 H 0.237317 0.308440 0.293016 0.053 Uiso 1 1 calc R U
C9 C 0.3685(5) 0.3509(3) 0.2348(3) 0.0502(13) Uani 1 1 d . .
H9 H 0.331421 0.400079 0.213260 0.060 Uiso 1 1 calc R U
C10 C 0.4786(5) 0.3354(3) 0.2189(3) 0.0464(12) Uani 1 1 d . .
H10 H 0.517957 0.374258 0.187527 0.056 Uiso 1 1 calc R U
C11 C 0.5297(4) 0.2625(4) 0.2497(3) 0.0499(13) Uani 1 1 d . .
H11 H 0.605027 0.251142 0.238783 0.060 Uiso 1 1 calc R U
C12 C 0.4743(4) 0.2056(3) 0.2959(2) 0.0405(11) Uani 1 1 d . .
H12 H 0.511834 0.155981 0.316400 0.049 Uiso 1 1 calc R U
C13 C 0.4532(4) 0.1106(3) 0.4531(2) 0.0371(10) Uani 1 1 d . .
C14 C 0.4950(5) 0.1914(4) 0.4791(3) 0.0508(13) Uani 1 1 d . .
H14 H 0.452310 0.244441 0.475449 0.061 Uiso 1 1 calc R U
C15 C 0.5997(5) 0.1940(5) 0.5105(3) 0.0616(16) Uani 1 1 d . .
H15 H 0.627131 0.249168 0.528438 0.074 Uiso 1 1 calc R U
C16 C 0.6633(4) 0.1194(5) 0.5160(3) 0.0632(17) Uani 1 1 d . .
H16 H 0.734081 0.122051 0.537983 0.076 Uiso 1 1 calc R U
C17 C 0.6231(4) 0.0396(4) 0.4889(3) 0.0592(16) Uani 1 1 d . .
H17 H 0.667131 -0.012782 0.491327 0.071 Uiso 1 1 calc R U
C18 C 0.5183(4) 0.0358(4) 0.4581(3) 0.0491(13) Uani 1 1 d . .
H18 H 0.491440 -0.019577 0.440182 0.059 Uiso 1 1 calc R U
C19 C -0.1365(4) 0.1493(4) 0.2998(3) 0.0546(14) Uani 1 1 d . .
C20 C -0.2385(5) 0.0895(4) 0.2923(5) 0.090(3) Uani 1 1 d . .
H20A H -0.237584 0.060173 0.244907 0.108 Uiso 1 1 calc R U
H20B H -0.237855 0.044123 0.330471 0.108 Uiso 1 1 calc R U
H20C H -0.305306 0.126040 0.296675 0.108 Uiso 1 1 calc R U
C21 C -0.1392(5) 0.2211(4) 0.2408(4) 0.0708(19) Uani 1 1 d . .
H21A H -0.139310 0.192517 0.193099 0.085 Uiso 1 1 calc R U
H21B H -0.206060 0.257411 0.246196 0.085 Uiso 1 1 calc R U
H21C H -0.073996 0.259488 0.245266 0.085 Uiso 1 1 calc R U
C22 C -0.1364(6) 0.1953(5) 0.3728(4) 0.082(2) Uani 1 1 d . .
H22A H -0.070833 0.233322 0.376929 0.099 Uiso 1 1 calc R U
H22B H -0.202919 0.232186 0.377470 0.099 Uiso 1 1 calc R U
H22C H -0.135468 0.150270 0.411266 0.099 Uiso 1 1 calc R U
C23 C 0.0116(5) 0.0153(4) 0.2154(3) 0.0558(14) Uani 1 1 d . .
C24 C -0.0729(6) -0.0607(5) 0.2095(4) 0.086(2) Uani 1 1 d . .
H24A H -0.146901 -0.035466 0.203164 0.103 Uiso 1 1 calc R U
H24B H -0.054740 -0.098395 0.167801 0.103 Uiso 1 1 calc R U
H24C H -0.070957 -0.096782 0.253682 0.103 Uiso 1 1 calc R U
C25 C 0.1255(6) -0.0274(5) 0.2251(4) 0.089(2) Uani 1 1 d . .
H25A H 0.181549 0.019551 0.229111 0.107 Uiso 1 1 calc R U
H25B H 0.125835 -0.063782 0.269228 0.107 Uiso 1 1 calc R U
H25C H 0.142052 -0.065396 0.183347 0.107 Uiso 1 1 calc R U
C26 C 0.0108(7) 0.0707(6) 0.1454(3) 0.094(3) Uani 1 1 d . .
H26A H -0.061968 0.098159 0.139030 0.113 Uiso 1 1 calc R U
H26B H 0.067124 0.117588 0.148495 0.113 Uiso 1 1 calc R U
H26C H 0.026827 0.031740 0.104155 0.113 Uiso 1 1 calc R U
C27 C 0.0315(5) -0.0223(4) 0.5884(3) 0.0554(14) Uani 1 1 d . .
C28 C 0.0935(5) -0.0333(4) 0.6597(3) 0.0678(18) Uani 1 1 d . .
H28A H 0.110816 -0.096567 0.667216 0.081 Uiso 1 1 calc R U
H28B H 0.162079 0.001334 0.658020 0.081 Uiso 1 1 calc R U
H28C H 0.047299 -0.011730 0.699532 0.081 Uiso 1 1 calc R U
C29 C 0.0037(10) 0.0751(6) 0.5755(4) 0.149(5) Uani 1 1 d . .
H29A H 0.072044 0.109578 0.570569 0.178 Uiso 1 1 calc R U
H29B H -0.039855 0.080569 0.531019 0.178 Uiso 1 1 calc R U
H29C H -0.039108 0.098072 0.616396 0.178 Uiso 1 1 calc R U
C30 C -0.0771(6) -0.0715(9) 0.5954(5) 0.150(5) Uani 1 1 d . .
H30A H -0.062882 -0.135078 0.603927 0.180 Uiso 1 1 calc R U
H30B H -0.119026 -0.046850 0.636156 0.180 Uiso 1 1 calc R U
H30C H -0.119773 -0.064353 0.550779 0.180 Uiso 1 1 calc R U
C31 C 0.1468(6) -0.1797(4) 0.5078(3) 0.0632(17) Uani 1 1 d . .
C32 C 0.2169(6) -0.2064(4) 0.5715(3) 0.0708(18) Uani 1 1 d . .
H32A H 0.283017 -0.168698 0.573258 0.085 Uiso 1 1 calc R U
H32B H 0.174543 -0.198747 0.616245 0.085 Uiso 1 1 calc R U
H32C H 0.238836 -0.269136 0.566539 0.085 Uiso 1 1 calc R U
C33 C 0.2132(10) -0.1926(6) 0.4389(4) 0.155(5) Uani 1 1 d . .
H33A H 0.278812 -0.154241 0.440283 0.186 Uiso 1 1 calc R U
H33B H 0.236020 -0.255197 0.434929 0.186 Uiso 1 1 calc R U
H33C H 0.167760 -0.176528 0.397027 0.186 Uiso 1 1 calc R U
C34 C 0.0467(8) -0.2378(4) 0.5061(8) 0.167(6) Uani 1 1 d . .
H34A H 0.000283 -0.221100 0.464882 0.200 Uiso 1 1 calc R U
H34B H 0.069180 -0.300426 0.501366 0.200 Uiso 1 1 calc R U
H34C H 0.004887 -0.230037 0.551072 0.200 Uiso 1 1 calc R U

loop_
_atom_site_aniso_label
_atom_site_aniso_U_11
_atom_site_aniso_U_22
_atom_site_aniso_U_33
_atom_site_aniso_U_23
_atom_site_aniso_U_13
_atom_site_aniso_U_12
Fe1 0.0318(3) 0.0381(3) 0.0389(3) 0.0076(3) -0.0047(3) -0.0066(3)
Cl1 0.0574(9) 0.0796(10) 0.0792(10) 0.0418(9) -0.0291(8) -0.0391(8)
P1 0.0312(6) 0.0436(6) 0.0370(6) 0.0087(5) -0.0041(5) -0.0072(5)
P2 0.0358(6) 0.0345(6) 0.0361(6) 0.0057(5) -0.0026(5) -0.0010(5)
N1 0.0331(19) 0.0391(19) 0.0356(19) 0.0082(19) -0.0054(18) -0.0041(17)
C1 0.035(3) 0.047(3) 0.045(3) 0.012(2) -0.005(2) -0.005(2)
C2 0.029(2) 0.035(2) 0.040(2) 0.003(2) 0.000(2) 0.000(2)
C3 0.026(2) 0.034(2) 0.035(2) -0.0001(19) 0.0001(19) -0.0056(19)
C4 0.031(2) 0.036(2) 0.035(2) 0.0006(19) -0.0043(19) -0.0046(19)
C5 0.032(2) 0.043(3) 0.037(2) 0.001(2) -0.005(2) -0.006(2)
C6 0.055(3) 0.086(4) 0.046(3) 0.022(3) -0.016(3) -0.018(4)
C7 0.030(2) 0.038(2) 0.033(2) -0.002(2) -0.0025(19) -0.0021(19)
C8 0.040(3) 0.036(2) 0.057(3) 0.005(2) -0.001(2) -0.001(2)
C9 0.051(3) 0.041(3) 0.059(3) 0.010(3) -0.009(3) -0.003(2)
C10 0.048(3) 0.049(3) 0.042(3) 0.007(2) 0.007(2) -0.011(2)
C11 0.036(3) 0.064(3) 0.050(3) 0.008(3) 0.007(3) -0.003(3)
C12 0.036(3) 0.048(3) 0.038(2) 0.003(2) 0.001(2) 0.000(2)
C13 0.031(2) 0.047(3) 0.033(2) 0.007(2) -0.0011(19) -0.003(2)
C14 0.047(3) 0.057(3) 0.049(3) -0.003(3) -0.010(3) -0.010(3)
C15 0.055(4) 0.077(4) 0.052(3) -0.002(3) -0.015(3) -0.020(3)
C16 0.030(3) 0.116(5) 0.043(3) 0.009(4) -0.003(2) -0.010(3)
C17 0.032(3) 0.089(4) 0.056(3) 0.018(3) 0.003(3) 0.012(3)
C18 0.040(3) 0.058(3) 0.049(3) 0.007(2) -0.003(2) 0.002(3)
C19 0.035(3) 0.051(3) 0.077(4) 0.028(3) -0.007(3) -0.007(2)
C20 0.038(3) 0.075(4) 0.157(7) 0.046(5) -0.002(4) -0.013(3)
C21 0.047(4) 0.062(4) 0.103(5) 0.036(4) -0.019(4) -0.006(3)
C22 0.079(5) 0.076(4) 0.092(5) 0.005(4) 0.020(4) 0.014(4)
C23 0.060(3) 0.067(3) 0.040(3) -0.001(3) 0.008(3) -0.024(3)
C24 0.101(6) 0.093(5) 0.064(4) -0.030(4) 0.017(4) -0.044(4)
C25 0.080(5) 0.086(5) 0.101(5) -0.034(4) 0.031(4) 0.005(4)
C26 0.108(6) 0.132(6) 0.042(3) 0.005(4) 0.002(4) -0.042(6)
C27 0.057(3) 0.068(3) 0.041(3) 0.006(3) 0.002(3) 0.014(3)
C28 0.077(4) 0.088(4) 0.039(3) 0.006(3) 0.002(3) -0.003(4)
C29 0.283(14) 0.106(6) 0.056(4) -0.002(4) 0.002(7) 0.123(8)
C30 0.065(5) 0.307(15) 0.078(6) -0.024(8) 0.026(4) -0.031(8)
C31 0.073(4) 0.044(3) 0.073(4) -0.003(3) -0.028(4) 0.017(3)
C32 0.077(4) 0.053(3) 0.082(4) 0.015(3) -0.026(4) 0.017(3)
C33 0.251(14) 0.137(8) 0.076(5) -0.027(5) -0.029(7) 0.139(9)
C34 0.150(9) 0.039(3) 0.311(15) 0.037(6) -0.152(10) -0.020(5)

loop_
_atom_type_symbol
_atom_type_description
_atom_type_scat_dispersion_real
_atom_type_scat_dispersion_imag
_atom_type_scat_source
C C 0.0033 0.0016
;
International Tables for Crystallography
(Vol. C, Tables 4.2.6.8 and 6.1.1.4)
;
H H 0.0000 0.0000
;
International Tables for Crystallography
(Vol. C, Table 6.1.1.4)
;
Cl Cl 0.1484 0.1585
;
International Tables for Crystallography
(Vol. C, Tables 4.2.6.8 and 6.1.1.4)
;
Fe Fe 0.3463 0.8444
;
International Tables for Crystallography
(Vol. C, Tables 4.2.6.8 and 6.1.1.4)
;
N N 0.0061 0.0033
;
International Tables for Crystallography
(Vol. C, Tables 4.2.6.8 and 6.1.1.4)
;
P P 0.1023 0.0942
;
International Tables for Crystallography
(Vol. C, Tables 4.2.6.8 and 6.1.1.4)
;

loop_
_geom_angle_atom_site_label_1
_geom_angle_atom_site_label_2
_geom_angle_atom_site_label_3
_geom_angle
N1 Fe1 Cl1 178.53(13)
N1 Fe1 P1 83.14(11)
Cl1 Fe1 P1 96.54(5)
N1 Fe1 P2 83.73(11)
Cl1 Fe1 P2 96.60(5)
P1 Fe1 P2 166.86(5)
C1 P1 C23 103.7(2)
C1 P1 C19 104.1(2)
C23 P1 C19 113.2(3)
C1 P1 Fe1 102.18(16)
C23 P1 Fe1 113.7(2)
C19 P1 Fe1 117.69(19)
C6 P2 C27 104.6(3)
C6 P2 C31 103.9(3)
C27 P2 C31 112.9(3)
C6 P2 Fe1 102.01(16)
C27 P2 Fe1 111.76(17)
C31 P2 Fe1 119.6(2)
C2 N1 C5 107.0(4)
C2 N1 Fe1 126.9(3)
C5 N1 Fe1 124.9(3)
C2 C1 P1 108.3(3)
C2 C1 H1A 110.0
P1 C1 H1A 110.0
C2 C1 H1B 110.0
P1 C1 H1B 110.0
H1A C1 H1B 108.4
C3 C2 N1 110.5(4)
C3 C2 C1 132.3(4)
N1 C2 C1 117.3(4)
C2 C3 C4 106.2(4)
C2 C3 C7 126.3(4)
C4 C3 C7 127.5(4)
C5 C4 C3 106.2(4)
C5 C4 C13 126.1(4)
C3 C4 C13 127.7(4)
C4 C5 N1 110.0(4)
C4 C5 C6 131.3(4)
N1 C5 C6 118.4(4)
C5 C6 P2 108.8(3)
C5 C6 H6A 109.9
P2 C6 H6A 109.9
C5 C6 H6B 109.9
P2 C6 H6B 109.9
H6A C6 H6B 108.3
C8 C7 C12 117.4(4)
C8 C7 C3 121.1(4)
C12 C7 C3 121.5(4)
C9 C8 C7 121.4(5)
C9 C8 H8 119.3
C7 C8 H8 119.3
C8 C9 C10 120.6(5)
C8 C9 H9 119.7
C10 C9 H9 119.7
C11 C10 C9 118.5(5)
C11 C10 H10 120.7
C9 C10 H10 120.7
C10 C11 C12 121.7(5)
C10 C11 H11 119.1
C12 C11 H11 119.1
C11 C12 C7 120.3(5)
C11 C12 H12 119.8
C7 C12 H12 119.8
C18 C13 C14 118.3(5)
C18 C13 C4 121.8(4)
C14 C13 C4 119.9(4)
C15 C14 C13 119.8(6)
C15 C14 H14 120.1
C13 C14 H14 120.1
C16 C15 C14 121.5(6)
C16 C15 H15 119.2
C14 C15 H15 119.2
C15 C16 C17 118.8(5)
C15 C16 H16 120.6
C17 C16 H16 120.6
C16 C17 C18 120.3(6)
C16 C17 H17 119.8
C18 C17 H17 119.8
C13 C18 C17 121.2(5)
C13 C18 H18 119.4
C17 C18 H18 119.4
C22 C19 C20 110.3(6)
C22 C19 C21 108.4(5)
C20 C19 C21 109.2(5)
C22 C19 P1 104.4(4)
C20 C19 P1 110.4(4)
C21 C19 P1 114.1(4)
C19 C20 H20A 109.5
C19 C20 H20B 109.5
H20A C20 H20B 109.5
C19 C20 H20C 109.5
H20A C20 H20C 109.5
H20B C20 H20C 109.5
C19 C21 H21A 109.5
C19 C21 H21B 109.5
H21A C21 H21B 109.5
C19 C21 H21C 109.5
H21A C21 H21C 109.5
H21B C21 H21C 109.5
C19 C22 H22A 109.5
C19 C22 H22B 109.5
H22A C22 H22B 109.5
C19 C22 H22C 109.5
H22A C22 H22C 109.5
H22B C22 H22C 109.5
C25 C23 C24 107.4(5)
C25 C23 C26 109.3(6)
C24 C23 C26 109.6(5)
C25 C23 P1 103.5(4)
C24 C23 P1 111.2(4)
C26 C23 P1 115.3(5)
C23 C24 H24A 109.5
C23 C24 H24B 109.5
H24A C24 H24B 109.5
C23 C24 H24C 109.5
H24A C24 H24C 109.5
H24B C24 H24C 109.5
C23 C25 H25A 109.5
C23 C25 H25B 109.5
H25A C25 H25B 109.5
C23 C25 H25C 109.5
H25A C25 H25C 109.5
H25B C25 H25C 109.5
C23 C26 H26A 109.5
C23 C26 H26B 109.5
H26A C26 H26B 109.5
C23 C26 H26C 109.5
H26A C26 H26C 109.5
H26B C26 H26C 109.5
C29 C27 C30 106.7(8)
C29 C27 C28 110.5(6)
C30 C27 C28 107.5(6)
C29 C27 P2 105.1(4)
C30 C27 P2 111.0(5)
C28 C27 P2 115.7(4)
C27 C28 H28A 109.5
C27 C28 H28B 109.5
H28A C28 H28B 109.5
C27 C28 H28C 109.5
H28A C28 H28C 109.5
H28B C28 H28C 109.5
C27 C29 H29A 109.5
C27 C29 H29B 109.5
H29A C29 H29B 109.5
C27 C29 H29C 109.5
H29A C29 H29C 109.5
H29B C29 H29C 109.5
C27 C30 H30A 109.5
C27 C30 H30B 109.5
H30A C30 H30B 109.5
C27 C30 H30C 109.5
H30A C30 H30C 109.5
H30B C30 H30C 109.5
C34 C31 C32 108.6(6)
C34 C31 C33 109.8(8)
C32 C31 C33 108.9(6)
C34 C31 P2 111.0(5)
C32 C31 P2 114.6(4)
C33 C31 P2 103.8(5)
C31 C32 H32A 109.5
C31 C32 H32B 109.5
H32A C32 H32B 109.5
C31 C32 H32C 109.5
H32A C32 H32C 109.5
H32B C32 H32C 109.5
C31 C33 H33A 109.5
C31 C33 H33B 109.5
H33A C33 H33B 109.5
C31 C33 H33C 109.5
H33A C33 H33C 109.5
H33B C33 H33C 109.5
C31 C34 H34A 109.5
C31 C34 H34B 109.5
H34A C34 H34B 109.5
C31 C34 H34C 109.5
H34A C34 H34C 109.5
H34B C34 H34C 109.5

loop_
_geom_bond_atom_site_label_1
_geom_bond_atom_site_label_2
_geom_bond_distance
Fe1 N1 1.905(4)
Fe1 Cl1 2.2361(14)
Fe1 P1 2.2884(13)
Fe1 P2 2.2942(13)
P1 C1 1.849(5)
P1 C23 1.854(5)
P1 C19 1.872(6)
P2 C6 1.847(6)
P2 C27 1.869(5)
P2 C31 1.873(5)
N1 C2 1.378(6)
N1 C5 1.386(6)
C1 C2 1.503(6)
C1 H1A 0.9900
C1 H1B 0.9900
C2 C3 1.364(6)
C3 C4 1.458(6)
C3 C7 1.479(6)
C4 C5 1.369(6)
C4 C13 1.484(6)
C5 C6 1.493(7)
C6 H6A 0.9900
C6 H6B 0.9900
C7 C8 1.399(6)
C7 C12 1.406(7)
C8 C9 1.379(7)
C8 H8 0.9500
C9 C10 1.386(8)
C9 H9 0.9500
C10 C11 1.377(7)
C10 H10 0.9500
C11 C12 1.380(7)
C11 H11 0.9500
C12 H12 0.9500
C13 C18 1.373(7)
C13 C14 1.396(7)
C14 C15 1.394(8)
C14 H14 0.9500
C15 C16 1.361(8)
C15 H15 0.9500
C16 C17 1.383(8)
C16 H16 0.9500
C17 C18 1.392(7)
C17 H17 0.9500
C18 H18 0.9500
C19 C22 1.517(9)
C19 C20 1.531(8)
C19 C21 1.532(7)
C20 H20A 0.9800
C20 H20B 0.9800
C20 H20C 0.9800
C21 H21A 0.9800
C21 H21B 0.9800
C21 H21C 0.9800
C22 H22A 0.9800
C22 H22B 0.9800
C22 H22C 0.9800
C23 C25 1.532(9)
C23 C24 1.534(8)
C23 C26 1.536(8)
C24 H24A 0.9800
C24 H24B 0.9800
C24 H24C 0.9800
C25 H25A 0.9800
C25 H25B 0.9800
C25 H25C 0.9800
C26 H26A 0.9800
C26 H26B 0.9800
C26 H26C 0.9800
C27 C29 1.514(9)
C27 C30 1.514(10)
C27 C28 1.525(7)
C28 H28A 0.9800
C28 H28B 0.9800
C28 H28C 0.9800
C29 H29A 0.9800
C29 H29B 0.9800
C29 H29C 0.9800
C30 H30A 0.9800
C30 H30B 0.9800
C30 H30C 0.9800
C31 C34 1.493(11)
C31 C32 1.507(8)
C31 C33 1.519(11)
C32 H32A 0.9800
C32 H32B 0.9800
C32 H32C 0.9800
C33 H33A 0.9800
C33 H33B 0.9800
C33 H33C 0.9800
C34 H34A 0.9800
C34 H34B 0.9800
C34 H34C 0.9800

loop_
_geom_torsion_atom_site_label_1
_geom_torsion_atom_site_label_2
_geom_torsion_atom_site_label_3
_geom_torsion_atom_site_label_4
_geom_torsion
C23 P1 C1 C2 -105.3(4)
C19 P1 C1 C2 136.1(4)
Fe1 P1 C1 C2 13.1(4)
C5 N1 C2 C3 1.4(5)
Fe1 N1 C2 C3 -166.9(3)
C5 N1 C2 C1 -179.4(4)
Fe1 N1 C2 C1 12.4(6)
P1 C1 C2 C3 162.8(5)
P1 C1 C2 N1 -16.3(5)
N1 C2 C3 C4 -0.5(5)
C1 C2 C3 C4 -179.6(5)
N1 C2 C3 C7 177.0(4)
C1 C2 C3 C7 -2.1(8)
C2 C3 C4 C5 -0.5(5)
C7 C3 C4 C5 -178.0(4)
C2 C3 C4 C13 -178.5(4)
C7 C3 C4 C13 4.1(7)
C3 C4 C5 N1 1.4(5)
C13 C4 C5 N1 179.4(4)
C3 C4 C5 C6 -172.0(5)
C13 C4 C5 C6 6.0(9)
C2 N1 C5 C4 -1.7(5)
Fe1 N1 C5 C4 166.8(3)
C2 N1 C5 C6 172.6(4)
Fe1 N1 C5 C6 -18.8(6)
C4 C5 C6 P2 -173.8(4)
N1 C5 C6 P2 13.3(6)
C27 P2 C6 C5 -120.9(4)
C31 P2 C6 C5 120.5(5)
Fe1 P2 C6 C5 -4.4(5)
C2 C3 C7 C8 35.3(7)
C4 C3 C7 C8 -147.8(5)
C2 C3 C7 C12 -142.6(5)
C4 C3 C7 C12 34.4(7)
C12 C7 C8 C9 1.7(7)
C3 C7 C8 C9 -176.2(5)
C7 C8 C9 C10 -2.1(8)
C8 C9 C10 C11 1.4(8)
C9 C10 C11 C12 -0.5(8)
C10 C11 C12 C7 0.2(8)
C8 C7 C12 C11 -0.8(7)
C3 C7 C12 C11 177.1(4)
C5 C4 C13 C18 60.7(7)
C3 C4 C13 C18 -121.8(5)
C5 C4 C13 C14 -119.7(5)
C3 C4 C13 C14 57.9(7)
C18 C13 C14 C15 -1.3(7)
C4 C13 C14 C15 179.1(5)
C13 C14 C15 C16 0.6(9)
C14 C15 C16 C17 0.7(9)
C15 C16 C17 C18 -1.4(8)
C14 C13 C18 C17 0.7(7)
C4 C13 C18 C17 -179.7(4)
C16 C17 C18 C13 0.7(8)
C1 P1 C19 C22 -68.4(4)
C23 P1 C19 C22 179.7(4)
Fe1 P1 C19 C22 43.8(4)
C1 P1 C19 C20 173.1(5)
C23 P1 C19 C20 61.2(5)
Fe1 P1 C19 C20 -74.7(5)
C1 P1 C19 C21 49.7(5)
C23 P1 C19 C21 -62.2(5)
Fe1 P1 C19 C21 161.9(4)
C1 P1 C23 C25 62.3(4)
C19 P1 C23 C25 174.5(4)
Fe1 P1 C23 C25 -47.8(4)
C1 P1 C23 C24 177.4(5)
C19 P1 C23 C24 -70.4(5)
Fe1 P1 C23 C24 67.3(5)
C1 P1 C23 C26 -56.9(5)
C19 P1 C23 C26 55.3(5)
Fe1 P1 C23 C26 -167.1(4)
C6 P2 C27 C29 69.8(6)
C31 P2 C27 C29 -177.9(6)
Fe1 P2 C27 C29 -39.7(6)
C6 P2 C27 C30 -175.1(6)
C31 P2 C27 C30 -62.9(6)
Fe1 P2 C27 C30 75.3(6)
C6 P2 C27 C28 -52.3(5)
C31 P2 C27 C28 60.0(5)
Fe1 P2 C27 C28 -161.9(4)
C6 P2 C31 C34 178.4(7)
C27 P2 C31 C34 65.7(7)
Fe1 P2 C31 C34 -68.9(7)
C6 P2 C31 C32 54.9(6)
C27 P2 C31 C32 -57.8(6)
Fe1 P2 C31 C32 167.6(4)
C6 P2 C31 C33 -63.7(6)
C27 P2 C31 C33 -176.4(5)
Fe1 P2 C31 C33 49.1(6)
